data_7243985
loop_
_publ_author_name
'Anwar, Shaik'
'Lin, Li-Tzu'
'Srinivasadesikan, V.'
'Gudise, Veera Babu'
'Chen, Kwunmin'

_publ_section_title
;
 [3+2] regioselective annulation reaction of 2-arylidene-1,3-indandiones
 towards synthesis of spirocyclopentenes: understanding the mechanism of
 \g-attack vs. \a-attack using DFT studies
;
_journal_issue 61
_journal_name_full 'RSC Advances'
_journal_page_first 38648
_journal_page_last 38653
_journal_paper_doi 10.1039/D1RA07165C
_journal_volume 11
_journal_year 2021
_chemical_formula_moiety 'C22 H17 Cl O4'
_chemical_formula_sum 'C22 H17 Cl O4'
_chemical_formula_weight 380.81
_space_group_IT_number 14
_space_group_name_Hall '-P 2yn'
_space_group_name_H-M_alt 'P 1 21/n 1'
_symmetry_cell_setting monoclinic
_symmetry_space_group_name_H-M 'P 1 21/n 1'
_atom_sites_solution_hydrogens geom
_atom_sites_solution_primary direct
_atom_sites_solution_secondary difmap
_audit_creation_method SHELXL-97
_audit_update_record
;
2021-09-17 deposited with the CCDC.	2021-11-19 downloaded from the CCDC.
;
_cell_angle_alpha 90.00
_cell_angle_beta 111.044(6)
_cell_angle_gamma 90.00
_cell_formula_units_Z 4
_cell_length_a 18.038(4)
_cell_length_b 5.5757(14)
_cell_length_c 19.590(5)
_cell_measurement_reflns_used 1728
_cell_measurement_temperature 200(2)
_cell_measurement_theta_max 24.73
_cell_measurement_theta_min 3.11
_cell_volume 1838.8(8)
_computing_molecular_graphics 'Ortep-3 for Windows (Farrugia, 1997)'
_computing_publication_material 'WinGX publication routines (Farrugia, 1999)'
_computing_structure_refinement 'SHELXL-97 (Sheldrick, 1997)'
_computing_structure_solution 'SHELXS-86 (Sheldrick, 1986)'
_diffrn_ambient_temperature 200(2)
_diffrn_measured_fraction_theta_full 0.981
_diffrn_measured_fraction_theta_max 0.981
_diffrn_measurement_device_type 'Bruker APEX2'
_diffrn_radiation_monochromator graphite
_diffrn_radiation_source 'fine-focus sealed tube'
_diffrn_radiation_type MoK\a
_diffrn_radiation_wavelength 0.71073
_diffrn_reflns_av_R_equivalents 0.0684
_diffrn_reflns_av_sigmaI/netI 0.1073
_diffrn_reflns_limit_h_max 20
_diffrn_reflns_limit_h_min -21
_diffrn_reflns_limit_k_max 6
_diffrn_reflns_limit_k_min -6
_diffrn_reflns_limit_l_max 23
_diffrn_reflns_limit_l_min -23
_diffrn_reflns_number 11954
_diffrn_reflns_theta_full 25.09
_diffrn_reflns_theta_max 25.09
_diffrn_reflns_theta_min 1.32
_exptl_absorpt_coefficient_mu 0.233
_exptl_absorpt_correction_T_max 0.9977
_exptl_absorpt_correction_T_min 0.8690
_exptl_absorpt_correction_type multi-scan
_exptl_crystal_colour colorless
_exptl_crystal_density_diffrn 1.376
_exptl_crystal_density_method 'not measured'
_exptl_crystal_description prism
_exptl_crystal_F_000 792
_exptl_crystal_size_max 0.62
_exptl_crystal_size_mid 0.06
_exptl_crystal_size_min 0.01
_refine_diff_density_max 0.243
_refine_diff_density_min -0.264
_refine_diff_density_rms 0.061
_refine_ls_extinction_method none
_refine_ls_goodness_of_fit_ref 0.978
_refine_ls_hydrogen_treatment constr
_refine_ls_matrix_type full
_refine_ls_number_parameters 244
_refine_ls_number_reflns 3221
_refine_ls_number_restraints 0
_refine_ls_restrained_S_all 0.978
_refine_ls_R_factor_all 0.1282
_refine_ls_R_factor_gt 0.0587
_refine_ls_shift/su_max 0.000
_refine_ls_shift/su_mean 0.000
_refine_ls_structure_factor_coef Fsqd
_refine_ls_weighting_details 'calc w=1/[\s^2^(Fo^2^)+(0.0653P)^2^+0.0000P] where P=(Fo^2^+2Fc^2^)/3'
_refine_ls_weighting_scheme calc
_refine_ls_wR_factor_gt 0.1182
_refine_ls_wR_factor_ref 0.1409
_reflns_number_gt 1833
_reflns_number_total 3221
_reflns_threshold_expression >2sigma(I)
_cod_data_source_file d1ra07165c2.cif
_cod_data_source_block a14859
_cod_original_cell_volume 1838.9(8)
_cod_original_sg_symbol_H-M 'P 21/n'
_cod_database_code 7243985

loop_
_symmetry_equiv_pos_as_xyz
'x, y, z'
'-x+1/2, y+1/2, -z+1/2'
'-x, -y, -z'
'x-1/2, -y-1/2, z-1/2'

loop_
_atom_site_label
_atom_site_type_symbol
_atom_site_fract_x
_atom_site_fract_y
_atom_site_fract_z
_atom_site_U_iso_or_equiv
_atom_site_adp_type
_atom_site_occupancy
_atom_site_symmetry_multiplicity
_atom_site_calc_flag
_atom_site_refinement_flags
_atom_site_disorder_assembly
_atom_site_disorder_group
C1 C 0.65415(18) 0.5857(6) 0.43614(17) 0.0249(8) Uani 1 1 d . . .
C2 C 0.72243(18) 0.5975(6) 0.41098(16) 0.0233(8) Uani 1 1 d . . .
C3 C 0.78429(18) 0.7593(7) 0.42998(17) 0.0314(9) Uani 1 1 d . . .
H3 H 0.7885 0.8828 0.4646 0.038 Uiso 1 1 calc R . .
C4 C 0.8396(2) 0.7358(7) 0.39711(19) 0.0371(10) Uani 1 1 d . . .
H4 H 0.8821 0.8476 0.4083 0.045 Uiso 1 1 calc R . .
C5 C 0.8347(2) 0.5513(7) 0.34775(18) 0.0373(10) Uani 1 1 d . . .
H5 H 0.8737 0.5391 0.3258 0.045 Uiso 1 1 calc R . .
C6 C 0.77359(19) 0.3852(7) 0.33022(17) 0.0324(9) Uani 1 1 d . . .
H6 H 0.7705 0.2575 0.2972 0.039 Uiso 1 1 calc R . .
C7 C 0.71720(18) 0.4114(6) 0.36231(16) 0.0231(8) Uani 1 1 d . . .
C8 C 0.64578(18) 0.2644(7) 0.35318(16) 0.0248(8) Uani 1 1 d . . .
C9 C 0.59597(17) 0.3981(6) 0.38954(16) 0.0233(8) Uani 1 1 d . . .
C10 C 0.52553(17) 0.5475(6) 0.33184(15) 0.0219(8) Uani 1 1 d . . .
H10 H 0.5410 0.7205 0.3349 0.026 Uiso 1 1 calc R . .
C11 C 0.50159(17) 0.4644(6) 0.25317(16) 0.0210(8) Uani 1 1 d . . .
C12 C 0.51772(18) 0.6062(6) 0.20244(17) 0.0274(9) Uani 1 1 d . . .
H12 H 0.5461 0.7519 0.2178 0.033 Uiso 1 1 calc R . .
C13 C 0.4933(2) 0.5400(7) 0.12966(18) 0.0348(10) Uani 1 1 d . . .
H13 H 0.5028 0.6413 0.0947 0.042 Uiso 1 1 calc R . .
C14 C 0.45469(19) 0.3235(7) 0.10895(17) 0.0298(9) Uani 1 1 d . . .
C15 C 0.43793(18) 0.1791(7) 0.15830(17) 0.0289(9) Uani 1 1 d . . .
H15 H 0.4105 0.0319 0.1429 0.035 Uiso 1 1 calc R . .
C16 C 0.46135(17) 0.2498(6) 0.23056(17) 0.0266(9) Uani 1 1 d . . .
H16 H 0.4498 0.1509 0.2650 0.032 Uiso 1 1 calc R . .
C17 C 0.46036(18) 0.5171(6) 0.36220(16) 0.0232(8) Uani 1 1 d . . .
C18 C 0.47666(18) 0.3556(6) 0.41473(17) 0.0268(9) Uani 1 1 d . . .
H18 H 0.4411 0.3135 0.4387 0.032 Uiso 1 1 calc R . .
C19 C 0.55658(17) 0.2466(6) 0.43244(17) 0.0289(9) Uani 1 1 d . . .
H19A H 0.5522 0.0768 0.4167 0.035 Uiso 1 1 calc R . .
H19B H 0.5873 0.2548 0.4856 0.035 Uiso 1 1 calc R . .
C20 C 0.38683(19) 0.6600(7) 0.33060(19) 0.0281(9) Uani 1 1 d . . .
C21 C 0.25602(19) 0.7233(7) 0.3292(2) 0.0421(11) Uani 1 1 d . . .
H21A H 0.2129 0.6143 0.3296 0.051 Uiso 1 1 calc R . .
H21B H 0.2452 0.7718 0.2779 0.051 Uiso 1 1 calc R . .
C22 C 0.2564(2) 0.9380(9) 0.3733(2) 0.0713(15) Uani 1 1 d . . .
H22A H 0.2049 1.0192 0.3530 0.107 Uiso 1 1 calc R . .
H22B H 0.2985 1.0474 0.3723 0.107 Uiso 1 1 calc R . .
H22C H 0.2660 0.8901 0.4239 0.107 Uiso 1 1 calc R . .
O1 O 0.64494(12) 0.7058(5) 0.48388(12) 0.0359(7) Uani 1 1 d . . .
O2 O 0.63038(13) 0.0712(5) 0.32325(12) 0.0340(6) Uani 1 1 d . . .
O3 O 0.37816(13) 0.8117(5) 0.28470(14) 0.0475(8) Uani 1 1 d . . .
O4 O 0.33136(13) 0.5966(5) 0.35699(12) 0.0416(7) Uani 1 1 d . . .
Cl1 Cl 0.42360(6) 0.2318(2) 0.01781(4) 0.0481(3) Uani 1 1 d . . .

loop_
_atom_site_aniso_label
_atom_site_aniso_U_11
_atom_site_aniso_U_22
_atom_site_aniso_U_33
_atom_site_aniso_U_23
_atom_site_aniso_U_13
_atom_site_aniso_U_12
C1 0.0234(19) 0.026(2) 0.0235(18) 0.0024(17) 0.0066(15) 0.0033(17)
C2 0.0197(18) 0.027(2) 0.0223(17) -0.0006(16) 0.0067(14) 0.0002(18)
C3 0.0266(19) 0.033(2) 0.0319(18) -0.0043(19) 0.0069(16) 0.000(2)
C4 0.025(2) 0.042(3) 0.045(2) 0.006(2) 0.0133(18) -0.004(2)
C5 0.028(2) 0.053(3) 0.037(2) 0.007(2) 0.0194(17) 0.007(2)
C6 0.027(2) 0.042(3) 0.0284(18) -0.0002(18) 0.0105(16) 0.003(2)
C7 0.0163(17) 0.027(2) 0.0239(17) 0.0022(17) 0.0052(14) 0.0048(17)
C8 0.0252(19) 0.026(2) 0.0190(15) 0.0021(17) 0.0026(14) 0.0043(19)
C9 0.0205(18) 0.029(2) 0.0225(17) -0.0020(16) 0.0098(14) 0.0011(17)
C10 0.0203(17) 0.0194(19) 0.0264(17) -0.0017(16) 0.0088(14) -0.0005(17)
C11 0.0137(16) 0.026(2) 0.0238(16) 0.0027(17) 0.0077(14) 0.0024(16)
C12 0.028(2) 0.028(2) 0.0302(18) -0.0021(17) 0.0162(16) -0.0018(17)
C13 0.043(2) 0.036(2) 0.0305(19) 0.0037(19) 0.0192(17) 0.003(2)
C14 0.026(2) 0.043(3) 0.0229(17) -0.0027(18) 0.0125(15) 0.0088(19)
C15 0.0208(18) 0.028(2) 0.035(2) -0.0047(18) 0.0057(16) -0.0026(17)
C16 0.0215(18) 0.030(2) 0.0286(18) 0.0037(18) 0.0094(15) -0.0043(18)
C17 0.0193(18) 0.027(2) 0.0245(17) 0.0001(17) 0.0090(14) -0.0014(17)
C18 0.0240(19) 0.031(2) 0.0299(19) -0.0036(18) 0.0153(15) -0.0035(18)
C19 0.0275(19) 0.030(2) 0.0300(18) 0.0043(18) 0.0111(15) 0.0021(19)
C20 0.022(2) 0.033(2) 0.0309(19) -0.0051(19) 0.0116(17) -0.0024(19)
C21 0.0200(19) 0.054(3) 0.054(2) -0.003(2) 0.0156(17) 0.006(2)
C22 0.041(3) 0.074(4) 0.082(3) -0.039(3) 0.002(2) 0.011(3)
O1 0.0334(14) 0.0425(18) 0.0345(13) -0.0121(13) 0.0154(11) -0.0032(13)
O2 0.0324(14) 0.0289(16) 0.0399(14) -0.0083(13) 0.0121(11) -0.0005(13)
O3 0.0360(15) 0.0494(19) 0.0619(17) 0.0272(16) 0.0234(13) 0.0145(14)
O4 0.0242(13) 0.0563(19) 0.0532(16) 0.0151(14) 0.0246(12) 0.0087(14)
Cl1 0.0559(7) 0.0601(8) 0.0274(5) -0.0095(5) 0.0138(4) 0.0014(6)

loop_
_atom_type_symbol
_atom_type_description
_atom_type_scat_dispersion_real
_atom_type_scat_dispersion_imag
_atom_type_scat_source
C C 0.0033 0.0016 'International Tables Vol C Tables 4.2.6.8 and 6.1.1.4'
H H 0.0000 0.0000 'International Tables Vol C Tables 4.2.6.8 and 6.1.1.4'
O O 0.0106 0.0060 'International Tables Vol C Tables 4.2.6.8 and 6.1.1.4'
Cl Cl 0.1484 0.1585 'International Tables Vol C Tables 4.2.6.8 and 6.1.1.4'

loop_
_geom_angle_atom_site_label_1
_geom_angle_atom_site_label_2
_geom_angle_atom_site_label_3
_geom_angle
_geom_angle_site_symmetry_1
_geom_angle_site_symmetry_3
_geom_angle_publ_flag
O1 C1 C2 126.4(3) . . ?
O1 C1 C9 125.8(3) . . ?
C2 C1 C9 107.8(3) . . ?
C3 C2 C7 121.5(3) . . ?
C3 C2 C1 128.9(3) . . ?
C7 C2 C1 109.6(3) . . ?
C4 C3 C2 117.7(3) . . ?
C4 C3 H3 121.1 . . ?
C2 C3 H3 121.1 . . ?
C3 C4 C5 121.3(3) . . ?
C3 C4 H4 119.4 . . ?
C5 C4 H4 119.4 . . ?
C6 C5 C4 120.9(3) . . ?
C6 C5 H5 119.6 . . ?
C4 C5 H5 119.6 . . ?
C7 C6 C5 117.8(3) . . ?
C7 C6 H6 121.1 . . ?
C5 C6 H6 121.1 . . ?
C6 C7 C2 120.7(3) . . ?
C6 C7 C8 129.5(3) . . ?
C2 C7 C8 109.7(3) . . ?
O2 C8 C7 126.1(3) . . ?
O2 C8 C9 126.1(3) . . ?
C7 C8 C9 107.8(3) . . ?
C8 C9 C1 102.7(3) . . ?
C8 C9 C19 116.9(3) . . ?
C1 C9 C19 113.8(2) . . ?
C8 C9 C10 112.1(2) . . ?
C1 C9 C10 105.4(3) . . ?
C19 C9 C10 105.5(2) . . ?
C17 C10 C11 112.9(2) . . ?
C17 C10 C9 101.4(2) . . ?
C11 C10 C9 115.1(3) . . ?
C17 C10 H10 109.1 . . ?
C11 C10 H10 109.1 . . ?
C9 C10 H10 109.1 . . ?
C12 C11 C16 119.0(3) . . ?
C12 C11 C10 120.0(3) . . ?
C16 C11 C10 120.9(3) . . ?
C11 C12 C13 121.2(3) . . ?
C11 C12 H12 119.4 . . ?
C13 C12 H12 119.4 . . ?
C14 C13 C12 118.5(3) . . ?
C14 C13 H13 120.7 . . ?
C12 C13 H13 120.7 . . ?
C15 C14 C13 121.4(3) . . ?
C15 C14 Cl1 118.5(3) . . ?
C13 C14 Cl1 120.0(3) . . ?
C14 C15 C16 119.4(3) . . ?
C14 C15 H15 120.3 . . ?
C16 C15 H15 120.3 . . ?
C15 C16 C11 120.4(3) . . ?
C15 C16 H16 119.8 . . ?
C11 C16 H16 119.8 . . ?
C18 C17 C20 127.6(3) . . ?
C18 C17 C10 113.5(3) . . ?
C20 C17 C10 118.9(3) . . ?
C17 C18 C19 112.8(3) . . ?
C17 C18 H18 123.6 . . ?
C19 C18 H18 123.6 . . ?
C18 C19 C9 104.4(3) . . ?
C18 C19 H19A 110.9 . . ?
C9 C19 H19A 110.9 . . ?
C18 C19 H19B 110.9 . . ?
C9 C19 H19B 110.9 . . ?
H19A C19 H19B 108.9 . . ?
O3 C20 O4 124.3(3) . . ?
O3 C20 C17 123.2(3) . . ?
O4 C20 C17 112.4(3) . . ?
O4 C21 C22 111.6(3) . . ?
O4 C21 H21A 109.3 . . ?
C22 C21 H21A 109.3 . . ?
O4 C21 H21B 109.3 . . ?
C22 C21 H21B 109.3 . . ?
H21A C21 H21B 108.0 . . ?
C21 C22 H22A 109.5 . . ?
C21 C22 H22B 109.5 . . ?
H22A C22 H22B 109.5 . . ?
C21 C22 H22C 109.5 . . ?
H22A C22 H22C 109.5 . . ?
H22B C22 H22C 109.5 . . ?
C20 O4 C21 117.3(3) . . ?

loop_
_geom_bond_atom_site_label_1
_geom_bond_atom_site_label_2
_geom_bond_distance
_geom_bond_site_symmetry_2
_geom_bond_publ_flag
C1 O1 1.209(4) . ?
C1 C2 1.483(4) . ?
C1 C9 1.530(4) . ?
C2 C3 1.378(4) . ?
C2 C7 1.390(4) . ?
C3 C4 1.375(4) . ?
C3 H3 0.9500 . ?
C4 C5 1.393(5) . ?
C4 H4 0.9500 . ?
C5 C6 1.385(5) . ?
C5 H5 0.9500 . ?
C6 C7 1.382(4) . ?
C6 H6 0.9500 . ?
C7 C8 1.482(4) . ?
C8 O2 1.210(4) . ?
C8 C9 1.526(4) . ?
C9 C19 1.534(4) . ?
C9 C10 1.599(4) . ?
C10 C17 1.506(4) . ?
C10 C11 1.516(4) . ?
C10 H10 1.0000 . ?
C11 C12 1.380(4) . ?
C11 C16 1.387(4) . ?
C12 C13 1.383(4) . ?
C12 H12 0.9500 . ?
C13 C14 1.379(5) . ?
C13 H13 0.9500 . ?
C14 C15 1.373(5) . ?
C14 Cl1 1.745(3) . ?
C15 C16 1.381(4) . ?
C15 H15 0.9500 . ?
C16 H16 0.9500 . ?
C17 C18 1.318(4) . ?
C17 C20 1.479(4) . ?
C18 C19 1.486(4) . ?
C18 H18 0.9500 . ?
C19 H19A 0.9900 . ?
C19 H19B 0.9900 . ?
C20 O3 1.203(4) . ?
C20 O4 1.329(4) . ?
C21 O4 1.453(4) . ?
C21 C22 1.476(5) . ?
C21 H21A 0.9900 . ?
C21 H21B 0.9900 . ?
C22 H22A 0.9800 . ?
C22 H22B 0.9800 . ?
C22 H22C 0.9800 . ?
